data_1572454
loop_
_publ_author_name
'Zueva, Anna Y.'
'Bilyachenko, Alexey N.'
'Khrustalev, Victor N.'
'Shul'pina, Lidia S.'
'Ikonnikov, Nikolay S.'
'Dorovatovskii, Pavel V.'
'Shubina, Elena S.'
'Ragimov, Karim'
'Lobanov, Nikolai N.'
'Sun, Di'

_publ_section_title
;
 Rational (supra)molecular design and catalytic activity of cage-like
 Cu<sub>4</sub>-based phenylsilsesquioxanes.
;
_journal_issue 39
_journal_name_full Nanoscale
_journal_page_first 18389
_journal_page_last 18398
_journal_paper_doi 10.1039/d4nr02173h
_journal_volume 16
_journal_year 2024
_chemical_formula_moiety 'C96 H108 Cu4 K4 O32 Si12, 2(C3 H6 O)'
_chemical_formula_sum 'C102 H120 Cu4 K4 O34 Si12'
_chemical_formula_weight 2637.67
_space_group_crystal_system monoclinic
_space_group_IT_number 15
_space_group_name_Hall '-C 2yc'
_space_group_name_H-M_alt 'C 1 2/c 1'
_atom_sites_solution_hydrogens geom
_atom_sites_solution_primary difmap
_atom_sites_solution_secondary difmap
_audit_creation_method SHELXL-2013
_audit_update_record
;
2024-05-14 deposited with the CCDC.	2024-08-22 downloaded from the CCDC.
;
_cell_angle_alpha 90
_cell_angle_beta 111.9381(14)
_cell_angle_gamma 90
_cell_formula_units_Z 4
_cell_length_a 30.9509(3)
_cell_length_b 12.22630(13)
_cell_length_c 34.6851(4)
_cell_measurement_reflns_used 38844
_cell_measurement_temperature 100(2)
_cell_measurement_theta_max 79.777
_cell_measurement_theta_min 2.765
_cell_volume 12174.9(3)
_computing_cell_refinement 'CrysAlisPro 1.171.41.117a (Rigaku OD, 2021)'
_computing_data_collection 'CrysAlisPro 1.171.41.117a (Rigaku OD, 2021)'
_computing_data_reduction 'CrysAlisPro 1.171.41.117a (Rigaku OD, 2021)'
_computing_molecular_graphics 'SHELXTL (Sheldrick, 2015)'
_computing_publication_material 'SHELXTL (Sheldrick, 2015)'
_computing_structure_refinement 'SHELXL (Sheldrick, 2015)'
_computing_structure_solution 'SHELXT (Sheldrick, 2015)'
_diffrn_ambient_temperature 100(2)
_diffrn_measured_fraction_theta_full 0.998
_diffrn_measured_fraction_theta_max 0.980
_diffrn_measurement_device_type 'Rigaku XtaLAB Synergy-S, HyPix-6000HE area-detector'
_diffrn_measurement_method '\f and \w'
_diffrn_radiation_type CuK\a
_diffrn_radiation_wavelength 1.54184
_diffrn_reflns_av_R_equivalents 0.0487
_diffrn_reflns_av_unetI/netI 0.0307
_diffrn_reflns_Laue_measured_fraction_full 0.998
_diffrn_reflns_Laue_measured_fraction_max 0.980
_diffrn_reflns_limit_h_max 38
_diffrn_reflns_limit_h_min -39
_diffrn_reflns_limit_k_max 15
_diffrn_reflns_limit_k_min -15
_diffrn_reflns_limit_l_max 44
_diffrn_reflns_limit_l_min -37
_diffrn_reflns_number 81841
_diffrn_reflns_point_group_measured_fraction_full 0.998
_diffrn_reflns_point_group_measured_fraction_max 0.980
_diffrn_reflns_theta_full 67.684
_diffrn_reflns_theta_max 80.362
_diffrn_reflns_theta_min 2.747
_diffrn_source 'micro-focus sealed X-ray tube'
_exptl_absorpt_coefficient_mu 3.769
_exptl_absorpt_correction_T_max 0.938
_exptl_absorpt_correction_T_min 0.445
_exptl_absorpt_correction_type gaussian
_exptl_absorpt_process_details
;
CrysAlisPro 1.171.43.92a (Rigaku Oxford Diffraction, 2023).
Numerical absorption correction based on gaussian integration over
a multifaceted crystal model.
;
_exptl_crystal_colour violet
_exptl_crystal_density_diffrn 1.439
_exptl_crystal_description prism
_exptl_crystal_F_000 5456
_exptl_crystal_size_max 0.22
_exptl_crystal_size_mid 0.17
_exptl_crystal_size_min 0.14
_refine_diff_density_max 1.442
_refine_diff_density_min -0.910
_refine_diff_density_rms 0.134
_refine_ls_extinction_method none
_refine_ls_goodness_of_fit_ref 1.051
_refine_ls_hydrogen_treatment constr
_refine_ls_matrix_type full
_refine_ls_number_parameters 713
_refine_ls_number_reflns 13085
_refine_ls_number_restraints 0
_refine_ls_restrained_S_all 1.051
_refine_ls_R_factor_all 0.0663
_refine_ls_R_factor_gt 0.0596
_refine_ls_shift/su_max 0.001
_refine_ls_shift/su_mean 0.000
_refine_ls_structure_factor_coef Fsqd
_refine_ls_weighting_details 'w=1/[\s^2^(Fo^2^)+(0.099P)^2^+27.9P] where P=(Fo^2^+2Fc^2^)/3'
_refine_ls_weighting_scheme calc
_refine_ls_wR_factor_gt 0.1527
_refine_ls_wR_factor_ref 0.1589
_reflns_Friedel_coverage 0.000
_reflns_number_gt 11295
_reflns_number_total 13085
_reflns_threshold_expression 'I > 2\s(I)'
_cod_data_source_file d4nr02173h2.cif
_cod_data_source_block 12
_cod_depositor_comments 'Adding full bibliography for 1572445--1572463.cif.'
_cod_original_sg_symbol_H-M 'C 2/c'
_cod_database_code 1572454
_shelx_space_group_comment
;
The symmetry employed for this shelxl refinement is uniquely defined
by the following loop, which should always be used as a source of
symmetry information in preference to the above space-group names.
They are only intended as comments.
;
_shelx_estimated_absorpt_t_min 0.491
_shelx_estimated_absorpt_t_max 0.620
_shelxl_version_number 2013-4

loop_
_space_group_symop_operation_xyz
'x, y, z'
'-x, y, -z+1/2'
'x+1/2, y+1/2, z'
'-x+1/2, y+1/2, -z+1/2'
'-x, -y, -z'
'x, -y, z-1/2'
'-x+1/2, -y+1/2, -z'
'x+1/2, -y+1/2, z-1/2'

loop_
_atom_site_label
_atom_site_type_symbol
_atom_site_fract_x
_atom_site_fract_y
_atom_site_fract_z
_atom_site_U_iso_or_equiv
_atom_site_adp_type
_atom_site_occupancy
_atom_site_site_symmetry_order
_atom_site_calc_flag
_atom_site_refinement_flags_posn
_atom_site_refinement_flags_adp
_atom_site_refinement_flags_occupancy
_atom_site_disorder_assembly
_atom_site_disorder_group
Cu1 Cu 0.48336(2) 0.18562(3) 0.20302(2) 0.02465(11) Uani 1 1 d . . . . .
Cu2 Cu 0.55004(2) 0.52629(3) 0.25232(2) 0.02493(11) Uani 1 1 d . . . . .
K1 K 0.44908(2) 0.31126(5) 0.10444(2) 0.03002(14) Uani 1 1 d . . . . .
K2 K 0.65393(2) 0.39461(5) 0.25747(2) 0.03127(14) Uani 1 1 d . . . . .
Si1 Si 0.56058(3) 0.48531(6) 0.16533(2) 0.02600(16) Uani 1 1 d . . . . .
Si2 Si 0.56529(3) 0.23000(6) 0.16907(2) 0.02574(16) Uani 1 1 d . . . . .
Si3 Si 0.59329(2) 0.14911(6) 0.25570(2) 0.02529(16) Uani 1 1 d . . . . .
Si4 Si 0.62671(2) 0.22531(6) 0.34244(2) 0.02531(16) Uani 1 1 d . . . . .
Si5 Si 0.62480(2) 0.47773(6) 0.34443(2) 0.02540(16) Uani 1 1 d . . . . .
Si6 Si 0.53126(2) 0.55598(6) 0.33746(2) 0.02566(16) Uani 1 1 d . . . . .
O1 O 0.57307(8) 0.35810(18) 0.16036(7) 0.0335(5) Uani 1 1 d . . . . .
O2 O 0.60269(7) 0.20386(17) 0.21653(6) 0.0284(4) Uani 1 1 d . . . . .
O3 O 0.63120(7) 0.20794(17) 0.29678(6) 0.0281(4) Uani 1 1 d . . . . .
O4 O 0.64197(7) 0.35188(17) 0.35626(7) 0.0310(4) Uani 1 1 d . . . . .
O5 O 0.58195(7) 0.49757(17) 0.36115(6) 0.0275(4) Uani 1 1 d . . . . .
O6 O 0.49672(7) 0.49549(17) 0.35673(6) 0.0277(4) Uani 1 1 d . . . . .
O7 O 0.57882(7) 0.52442(18) 0.21217(6) 0.0302(4) Uani 1 1 d . . . . .
O8 O 0.51378(7) 0.20063(18) 0.16465(6) 0.0305(4) Uani 1 1 d . . . . .
O9 O 0.54116(7) 0.17487(18) 0.25234(6) 0.0277(4) Uani 1 1 d . . . . .
O10 O 0.57649(7) 0.19519(18) 0.34098(6) 0.0295(4) Uani 1 1 d . . . . .
O11 O 0.60853(7) 0.50475(18) 0.29648(6) 0.0299(4) Uani 1 1 d . . . . .
O12 O 0.51410(6) 0.53596(17) 0.28839(6) 0.0279(4) Uani 1 1 d . . . . .
C1 C 0.58532(10) 0.5645(2) 0.13234(9) 0.0296(6) Uani 1 1 d . . . . .
C2 C 0.61250(13) 0.6578(3) 0.14594(12) 0.0416(7) Uani 1 1 d . . . . .
H2 H 0.6202 0.6821 0.1737 0.050 Uiso 1 1 calc R U . . .
C3 C 0.62863(15) 0.7161(3) 0.11949(14) 0.0506(9) Uani 1 1 d . . . . .
H3 H 0.6468 0.7801 0.1293 0.061 Uiso 1 1 calc R U . . .
C4 C 0.61847(14) 0.6816(3) 0.07954(13) 0.0492(9) Uani 1 1 d . . . . .
H4 H 0.6293 0.7219 0.0616 0.059 Uiso 1 1 calc R U . . .
C5 C 0.59248(16) 0.5885(4) 0.06552(13) 0.0526(9) Uani 1 1 d . . . . .
H5 H 0.5857 0.5637 0.0379 0.063 Uiso 1 1 calc R U . . .
C6 C 0.57604(13) 0.5306(3) 0.09169(11) 0.0431(8) Uani 1 1 d . . . . .
H6 H 0.5581 0.4664 0.0816 0.052 Uiso 1 1 calc R U . . .
C7 C 0.58250(10) 0.1530(3) 0.13063(9) 0.0312(6) Uani 1 1 d . . . . .
C8 C 0.60690(12) 0.2037(3) 0.10875(11) 0.0400(7) Uani 1 1 d . . . . .
H8 H 0.6152 0.2787 0.1137 0.048 Uiso 1 1 calc R U . . .
C9 C 0.61917(14) 0.1448(4) 0.07964(13) 0.0557(11) Uani 1 1 d . . . . .
H9 H 0.6359 0.1798 0.0651 0.067 Uiso 1 1 calc R U . . .
C10 C 0.60690(15) 0.0358(4) 0.07213(13) 0.0578(11) Uani 1 1 d . . . . .
H10 H 0.6151 -0.0040 0.0523 0.069 Uiso 1 1 calc R U . . .
C11 C 0.58270(15) -0.0153(3) 0.09347(13) 0.0518(9) Uani 1 1 d . . . . .
H11 H 0.5742 -0.0901 0.0883 0.062 Uiso 1 1 calc R U . . .
C12 C 0.57086(12) 0.0429(3) 0.12246(11) 0.0388(7) Uani 1 1 d . . . . .
H12 H 0.5544 0.0069 0.1371 0.047 Uiso 1 1 calc R U . . .
C13 C 0.60552(10) 0.0002(2) 0.25766(9) 0.0278(5) Uani 1 1 d . . . . .
C14 C 0.57343(11) -0.0717(3) 0.22960(10) 0.0342(6) Uani 1 1 d . . . . .
H14 H 0.5448 -0.0436 0.2105 0.041 Uiso 1 1 calc R U . . .
C15 C 0.58279(12) -0.1826(3) 0.22920(11) 0.0388(7) Uani 1 1 d . . . . .
H15 H 0.5606 -0.2294 0.2100 0.047 Uiso 1 1 calc R U . . .
C16 C 0.62396(12) -0.2248(3) 0.25652(11) 0.0386(7) Uani 1 1 d . . . . .
H16 H 0.6303 -0.3007 0.2560 0.046 Uiso 1 1 calc R U . . .
C17 C 0.65633(12) -0.1563(3) 0.28493(11) 0.0405(7) Uani 1 1 d . . . . .
H17 H 0.6848 -0.1854 0.3039 0.049 Uiso 1 1 calc R U . . .
C18 C 0.64701(11) -0.0451(3) 0.28543(10) 0.0344(6) Uani 1 1 d . . . . .
H18 H 0.6692 0.0010 0.3050 0.041 Uiso 1 1 calc R U . . .
C19 C 0.67287(10) 0.1406(2) 0.38143(9) 0.0304(6) Uani 1 1 d . . . . .
C20 C 0.72031(11) 0.1583(3) 0.38886(11) 0.0391(7) Uani 1 1 d . . . . .
H20 H 0.7290 0.2132 0.3738 0.047 Uiso 1 1 calc R U . . .
C21 C 0.75465(12) 0.0951(4) 0.41845(12) 0.0501(10) Uani 1 1 d . . . . .
H21 H 0.7865 0.1067 0.4230 0.060 Uiso 1 1 calc R U . . .
C22 C 0.74272(15) 0.0168(3) 0.44082(13) 0.0546(11) Uani 1 1 d . . . . .
H22 H 0.7662 -0.0257 0.4608 0.066 Uiso 1 1 calc R U . . .
C23 C 0.69622(15) -0.0007(3) 0.43429(12) 0.0492(9) Uani 1 1 d . . . . .
H23 H 0.6880 -0.0544 0.4501 0.059 Uiso 1 1 calc R U . . .
C24 C 0.66156(12) 0.0604(3) 0.40456(10) 0.0374(7) Uani 1 1 d . . . . .
H24 H 0.6298 0.0470 0.4000 0.045 Uiso 1 1 calc R U . . .
C25 C 0.67494(10) 0.5646(3) 0.37619(9) 0.0301(6) Uani 1 1 d . . . . .
C26 C 0.71660(12) 0.5234(3) 0.40443(12) 0.0461(9) Uani 1 1 d . . . . .
H26 H 0.7200 0.4467 0.4089 0.055 Uiso 1 1 calc R U . . .
C27 C 0.75365(14) 0.5929(4) 0.42635(14) 0.0582(11) Uani 1 1 d . . . . .
H27 H 0.7816 0.5631 0.4458 0.070 Uiso 1 1 calc R U . . .
C28 C 0.74982(13) 0.7040(3) 0.41991(12) 0.0476(9) Uani 1 1 d . . . . .
H28 H 0.7751 0.7509 0.4345 0.057 Uiso 1 1 calc R U . . .
C29 C 0.70879(12) 0.7466(3) 0.39205(12) 0.0423(8) Uani 1 1 d . . . . .
H29 H 0.7057 0.8233 0.3875 0.051 Uiso 1 1 calc R U . . .
C30 C 0.67194(11) 0.6776(3) 0.37067(11) 0.0373(7) Uani 1 1 d . . . . .
H30 H 0.6439 0.7084 0.3517 0.045 Uiso 1 1 calc R U . . .
C31 C 0.53420(10) 0.7045(2) 0.35037(9) 0.0292(6) Uani 1 1 d . . . . .
C32 C 0.52144(11) 0.7441(3) 0.38238(10) 0.0346(6) Uani 1 1 d . . . . .
H32 H 0.5107 0.6943 0.3978 0.042 Uiso 1 1 calc R U . . .
C33 C 0.52413(13) 0.8548(3) 0.39211(11) 0.0406(7) Uani 1 1 d . . . . .
H33 H 0.5151 0.8797 0.4139 0.049 Uiso 1 1 calc R U . . .
C34 C 0.53999(12) 0.9289(3) 0.37018(12) 0.0407(7) Uani 1 1 d . . . . .
H34 H 0.5419 1.0046 0.3768 0.049 Uiso 1 1 calc R U . . .
C35 C 0.55316(11) 0.8912(3) 0.33825(12) 0.0400(7) Uani 1 1 d . . . . .
H35 H 0.5642 0.9413 0.3231 0.048 Uiso 1 1 calc R U . . .
C36 C 0.55025(10) 0.7810(3) 0.32863(10) 0.0346(6) Uani 1 1 d . . . . .
H36 H 0.5593 0.7565 0.3068 0.042 Uiso 1 1 calc R U . . .
O13 O 0.38279(9) 0.2303(3) 0.03346(9) 0.0535(7) Uani 1 1 d . . . . .
C37 C 0.34084(12) 0.2292(3) 0.01738(11) 0.0392(7) Uani 1 1 d . . . . .
C38 C 0.31100(12) 0.3012(3) 0.03190(11) 0.0404(7) Uani 1 1 d . . . . .
H38A H 0.3307 0.3426 0.0564 0.061 Uiso 1 1 calc R U . . .
H38B H 0.2890 0.2562 0.0392 0.061 Uiso 1 1 calc R U . . .
H38C H 0.2937 0.3521 0.0097 0.061 Uiso 1 1 calc R U . . .
C39 C 0.31623(13) 0.1539(3) -0.01853(12) 0.0464(8) Uani 1 1 d . . . . .
H39A H 0.3393 0.1121 -0.0255 0.070 Uiso 1 1 calc R U . . .
H39B H 0.2971 0.1972 -0.0427 0.070 Uiso 1 1 calc R U . . .
H39C H 0.2963 0.1034 -0.0108 0.070 Uiso 1 1 calc R U . . .
O14 O 0.48546(10) 0.3375(3) 0.04439(9) 0.0543(7) Uani 1 1 d . . . . .
C40 C 0.49620(12) 0.2756(4) 0.02251(11) 0.0499(9) Uani 1 1 d . . . . .
C41 C 0.52362(18) 0.3166(6) -0.00266(16) 0.0744(15) Uani 1 1 d . . . . .
H41A H 0.5050 0.3078 -0.0323 0.112 Uiso 1 1 calc R U . . .
H41B H 0.5525 0.2744 0.0045 0.112 Uiso 1 1 calc R U . . .
H41C H 0.5312 0.3941 0.0035 0.112 Uiso 1 1 calc R U . . .
C42 C 0.48399(15) 0.1578(4) 0.01936(16) 0.0633(12) Uani 1 1 d . . . . .
H42A H 0.5118 0.1148 0.0348 0.095 Uiso 1 1 calc R U . . .
H42B H 0.4720 0.1355 -0.0099 0.095 Uiso 1 1 calc R U . . .
H42C H 0.4601 0.1452 0.0311 0.095 Uiso 1 1 calc R U . . .
O15 O 0.70589(13) 0.4760(5) 0.22013(13) 0.0981(16) Uani 1 1 d . . . . .
C43 C 0.71696(15) 0.5135(6) 0.19235(16) 0.0733(16) Uani 1 1 d . . . . .
C44 C 0.71004(19) 0.4475(6) 0.1540(2) 0.092(2) Uani 1 1 d . . . . .
H44A H 0.7018 0.3722 0.1581 0.138 Uiso 1 1 calc R U . . .
H44B H 0.7389 0.4476 0.1485 0.138 Uiso 1 1 calc R U . . .
H44C H 0.6849 0.4798 0.1303 0.138 Uiso 1 1 calc R U . . .
C45 C 0.7382(2) 0.6231(6) 0.1965(2) 0.0847(18) Uani 1 1 d . . . . .
H45A H 0.7357 0.6607 0.2205 0.127 Uiso 1 1 calc R U . . .
H45B H 0.7220 0.6656 0.1712 0.127 Uiso 1 1 calc R U . . .
H45C H 0.7712 0.6158 0.2004 0.127 Uiso 1 1 calc R U . . .
O16 O 0.74414(10) 0.4028(3) 0.31399(10) 0.0612(8) Uani 1 1 d . . . . .
C46 C 0.76933(15) 0.4791(4) 0.31222(13) 0.0585(11) Uani 1 1 d . . . . .
C47 C 0.81212(16) 0.4599(7) 0.30334(18) 0.0830(18) Uani 1 1 d . . . . .
H47A H 0.8150 0.3818 0.2985 0.124 Uiso 1 1 calc R U . . .
H47B H 0.8394 0.4840 0.3271 0.124 Uiso 1 1 calc R U . . .
H47C H 0.8102 0.5014 0.2786 0.124 Uiso 1 1 calc R U . . .
C48 C 0.7578(3) 0.5949(5) 0.3189(2) 0.0888(19) Uani 1 1 d . . . . .
H48A H 0.7555 0.6391 0.2947 0.133 Uiso 1 1 calc R U . . .
H48B H 0.7824 0.6245 0.3437 0.133 Uiso 1 1 calc R U . . .
H48C H 0.7280 0.5968 0.3228 0.133 Uiso 1 1 calc R U . . .
O17 O 0.65189(11) 0.6291(3) 0.52731(9) 0.0614(8) Uani 1 1 d . . . . .
C49 C 0.63747(12) 0.6364(4) 0.49007(12) 0.0452(8) Uani 1 1 d . . . . .
C50 C 0.61142(17) 0.5445(4) 0.46280(13) 0.0571(10) Uani 1 1 d . . . . .
H50A H 0.6119 0.4805 0.4800 0.086 Uiso 1 1 calc R U . . .
H50B H 0.6262 0.5260 0.4431 0.086 Uiso 1 1 calc R U . . .
H50C H 0.5791 0.5669 0.4475 0.086 Uiso 1 1 calc R U . . .
C51 C 0.64457(19) 0.7369(5) 0.46921(16) 0.0708(13) Uani 1 1 d . . . . .
H51A H 0.6593 0.7932 0.4901 0.106 Uiso 1 1 calc R U . . .
H51B H 0.6144 0.7635 0.4498 0.106 Uiso 1 1 calc R U . . .
H51C H 0.6647 0.7203 0.4539 0.106 Uiso 1 1 calc R U . . .

loop_
_atom_site_aniso_label
_atom_site_aniso_U_11
_atom_site_aniso_U_22
_atom_site_aniso_U_33
_atom_site_aniso_U_23
_atom_site_aniso_U_13
_atom_site_aniso_U_12
Cu1 0.01961(19) 0.0278(2) 0.0246(2) 0.00007(15) 0.00602(15) 0.00018(15)
Cu2 0.0208(2) 0.0286(2) 0.0241(2) 0.00008(15) 0.00687(16) 0.00014(15)
K1 0.0270(3) 0.0317(3) 0.0292(3) 0.0012(2) 0.0081(2) 0.0005(2)
K2 0.0260(3) 0.0328(3) 0.0349(3) 0.0001(2) 0.0112(2) 0.0002(2)
Si1 0.0235(3) 0.0275(4) 0.0275(4) 0.0016(3) 0.0101(3) 0.0017(3)
Si2 0.0231(3) 0.0271(4) 0.0268(4) 0.0004(3) 0.0090(3) 0.0021(3)
Si3 0.0202(3) 0.0274(4) 0.0265(4) -0.0011(3) 0.0067(3) 0.0004(3)
Si4 0.0203(3) 0.0266(4) 0.0259(3) -0.0013(3) 0.0050(3) 0.0011(3)
Si5 0.0213(3) 0.0264(4) 0.0263(4) -0.0018(3) 0.0062(3) 0.0001(3)
Si6 0.0225(3) 0.0288(4) 0.0243(3) -0.0015(3) 0.0071(3) -0.0005(3)
O1 0.0358(11) 0.0307(11) 0.0375(11) 0.0030(9) 0.0177(9) 0.0033(9)
O2 0.0228(9) 0.0312(10) 0.0304(10) -0.0012(8) 0.0090(8) -0.0008(8)
O3 0.0230(9) 0.0301(10) 0.0293(10) -0.0019(8) 0.0076(8) -0.0008(8)
O4 0.0284(10) 0.0289(10) 0.0311(10) -0.0024(8) 0.0058(8) 0.0019(8)
O5 0.0240(9) 0.0292(10) 0.0269(9) -0.0010(8) 0.0067(8) -0.0006(8)
O6 0.0234(9) 0.0300(10) 0.0287(9) -0.0007(8) 0.0086(8) 0.0004(8)
O7 0.0238(9) 0.0387(11) 0.0291(10) 0.0004(8) 0.0110(8) 0.0003(8)
O8 0.0252(9) 0.0395(11) 0.0263(10) 0.0015(8) 0.0091(8) 0.0025(8)
O9 0.0222(9) 0.0356(11) 0.0231(9) 0.0000(8) 0.0059(7) 0.0018(8)
O10 0.0204(9) 0.0370(11) 0.0272(10) -0.0006(8) 0.0044(7) 0.0004(8)
O11 0.0213(9) 0.0382(11) 0.0275(10) -0.0001(8) 0.0060(8) 0.0016(8)
O12 0.0200(9) 0.0350(11) 0.0278(10) -0.0032(8) 0.0079(7) -0.0017(8)
C1 0.0272(13) 0.0295(14) 0.0329(14) 0.0034(11) 0.0121(11) 0.0040(11)
C2 0.0436(18) 0.0389(17) 0.0457(19) 0.0021(14) 0.0206(15) -0.0037(14)
C3 0.051(2) 0.0412(19) 0.065(2) 0.0061(17) 0.0286(19) -0.0056(16)
C4 0.051(2) 0.051(2) 0.056(2) 0.0169(18) 0.0319(18) 0.0054(17)
C5 0.062(2) 0.062(2) 0.0423(19) 0.0052(18) 0.0295(18) -0.001(2)
C6 0.050(2) 0.0470(19) 0.0359(17) -0.0006(14) 0.0207(15) -0.0064(16)
C7 0.0258(13) 0.0375(16) 0.0277(13) -0.0018(11) 0.0073(11) 0.0061(11)
C8 0.0357(16) 0.0479(19) 0.0391(17) -0.0050(14) 0.0170(14) -0.0017(14)
C9 0.0415(19) 0.086(3) 0.047(2) -0.010(2) 0.0252(17) 0.002(2)
C10 0.049(2) 0.077(3) 0.049(2) -0.021(2) 0.0197(18) 0.013(2)
C11 0.051(2) 0.047(2) 0.050(2) -0.0159(17) 0.0113(17) 0.0064(17)
C12 0.0377(16) 0.0380(17) 0.0380(16) -0.0048(13) 0.0110(13) 0.0030(13)
C13 0.0258(13) 0.0281(13) 0.0292(13) -0.0021(11) 0.0099(11) -0.0032(11)
C14 0.0287(14) 0.0354(16) 0.0327(15) -0.0035(12) 0.0049(12) -0.0034(12)
C15 0.0381(16) 0.0356(16) 0.0398(17) -0.0083(13) 0.0113(14) -0.0070(13)
C16 0.0444(18) 0.0269(15) 0.0458(18) -0.0009(13) 0.0182(15) -0.0023(13)
C17 0.0358(16) 0.0353(16) 0.0442(18) 0.0025(14) 0.0080(14) 0.0051(13)
C18 0.0292(14) 0.0330(15) 0.0361(15) -0.0024(12) 0.0065(12) -0.0012(12)
C19 0.0269(13) 0.0304(14) 0.0299(14) -0.0061(11) 0.0060(11) 0.0021(11)
C20 0.0261(14) 0.0503(19) 0.0364(16) -0.0078(14) 0.0064(12) 0.0032(13)
C21 0.0281(15) 0.061(2) 0.048(2) -0.0163(18) -0.0013(14) 0.0107(15)
C22 0.052(2) 0.044(2) 0.044(2) -0.0048(16) -0.0093(17) 0.0213(17)
C23 0.059(2) 0.0337(17) 0.0379(17) 0.0008(14) -0.0015(16) 0.0039(16)
C24 0.0381(16) 0.0303(15) 0.0351(15) -0.0004(12) 0.0037(13) 0.0013(13)
C25 0.0270(13) 0.0335(15) 0.0281(13) -0.0025(11) 0.0083(11) -0.0014(11)
C26 0.0306(16) 0.0385(18) 0.053(2) 0.0099(15) -0.0033(15) -0.0060(13)
C27 0.0351(18) 0.053(2) 0.061(2) 0.0115(19) -0.0120(17) -0.0105(16)
C28 0.0346(17) 0.050(2) 0.047(2) -0.0034(16) 0.0015(15) -0.0168(15)
C29 0.0388(17) 0.0347(16) 0.0505(19) -0.0074(14) 0.0135(15) -0.0069(14)
C30 0.0277(14) 0.0368(16) 0.0416(17) -0.0038(13) 0.0063(13) -0.0001(12)
C31 0.0252(13) 0.0280(14) 0.0311(14) 0.0023(11) 0.0067(11) 0.0009(10)
C32 0.0338(15) 0.0331(15) 0.0347(15) 0.0014(12) 0.0101(12) 0.0011(12)
C33 0.0420(18) 0.0366(17) 0.0410(17) -0.0050(13) 0.0129(14) 0.0051(14)
C34 0.0345(16) 0.0299(15) 0.0516(19) -0.0021(14) 0.0089(14) -0.0004(12)
C35 0.0315(15) 0.0351(16) 0.0498(19) 0.0069(14) 0.0110(14) 0.0000(13)
C36 0.0278(14) 0.0365(16) 0.0383(16) 0.0043(13) 0.0110(12) 0.0013(12)
O13 0.0293(12) 0.0714(19) 0.0524(15) -0.0100(14) 0.0066(11) -0.0034(12)
C37 0.0345(16) 0.0440(18) 0.0373(16) 0.0014(14) 0.0112(13) -0.0029(14)
C38 0.0352(16) 0.0484(19) 0.0331(16) 0.0020(14) 0.0075(13) 0.0004(14)
C39 0.0339(17) 0.055(2) 0.049(2) -0.0096(17) 0.0136(15) -0.0057(15)
O14 0.0498(15) 0.075(2) 0.0448(14) -0.0122(14) 0.0253(13) -0.0156(14)
C40 0.0314(16) 0.081(3) 0.0344(17) -0.0054(18) 0.0086(14) 0.0011(17)
C41 0.060(3) 0.119(5) 0.053(3) 0.003(3) 0.032(2) 0.006(3)
C42 0.041(2) 0.082(3) 0.062(3) -0.018(2) 0.0137(19) 0.006(2)
O15 0.0507(19) 0.167(5) 0.078(3) 0.052(3) 0.0262(18) 0.001(2)
C43 0.0330(19) 0.126(5) 0.064(3) 0.036(3) 0.0216(19) 0.018(2)
C44 0.053(3) 0.121(5) 0.098(5) 0.053(4) 0.024(3) 0.008(3)
C45 0.074(3) 0.107(5) 0.088(4) 0.036(4) 0.047(3) 0.027(3)
O16 0.0388(14) 0.074(2) 0.0624(18) -0.0056(16) 0.0092(13) -0.0072(14)
C46 0.041(2) 0.086(3) 0.042(2) -0.007(2) 0.0088(16) -0.008(2)
C47 0.036(2) 0.140(6) 0.067(3) 0.017(3) 0.012(2) 0.001(3)
C48 0.112(5) 0.087(4) 0.088(4) -0.022(3) 0.061(4) -0.025(4)
O17 0.0527(16) 0.085(2) 0.0384(14) -0.0027(14) 0.0073(12) -0.0166(15)
C49 0.0309(16) 0.063(2) 0.0401(18) 0.0021(16) 0.0112(14) 0.0051(15)
C50 0.065(3) 0.062(3) 0.044(2) -0.0078(18) 0.0195(19) 0.003(2)
C51 0.066(3) 0.080(3) 0.057(3) 0.012(2) 0.012(2) -0.012(3)

loop_
_atom_type_symbol
_atom_type_description
_atom_type_scat_dispersion_real
_atom_type_scat_dispersion_imag
_atom_type_scat_source
C C 0.0181 0.0091 'International Tables Vol C Tables 4.2.6.8 and 6.1.1.4'
H H 0.0000 0.0000 'International Tables Vol C Tables 4.2.6.8 and 6.1.1.4'
Cu Cu -1.9646 0.5888 'International Tables Vol C Tables 4.2.6.8 and 6.1.1.4'
K K 0.3868 1.0657 'International Tables Vol C Tables 4.2.6.8 and 6.1.1.4'
O O 0.0492 0.0322 'International Tables Vol C Tables 4.2.6.8 and 6.1.1.4'
Si Si 0.2541 0.3302 'International Tables Vol C Tables 4.2.6.8 and 6.1.1.4'

loop_
_exptl_crystal_face_index_h
_exptl_crystal_face_index_k
_exptl_crystal_face_index_l
_exptl_crystal_face_perp_dist
-1 0 -1 0.0458
-1 0 0 0.0425
-2 0 1 0.0733
2 0 -1 0.0627
-1 0 1 0.0982
-2 1 -2 0.0806
0 -1 2 0.1320
-1 2 -2 0.0963
2 -1 -1 0.1083
-1 -1 2 0.1318
-2 1 2 0.0838
-1 1 1 0.0710
-1 1 2 0.0782
-1 -1 1 0.1112
-2 -2 1 0.1011
-1 -2 -1 0.0863
0 -1 -2 0.0848
1 1 1 0.0783
1 1 2 0.0745
2 1 2 0.0760
-1 0 2 0.1220
-2 -1 -1 0.0723
-1 -1 -2 0.0743
0 -2 -1 0.0933
1 2 0 0.0825
1 -2 0 0.1029
-1 2 0 0.0819
1 0 -1 0.0530
1 0 2 0.0992
2 2 -1 0.0867
0 1 1 0.0783

loop_
_geom_angle_atom_site_label_1
_geom_angle_atom_site_label_2
_geom_angle_atom_site_label_3
_geom_angle
_geom_angle_site_symmetry_1
_geom_angle_site_symmetry_3
_geom_angle_publ_flag
O8 Cu1 O10 91.18(9) . 2_655 ?
O8 Cu1 O9 95.04(9) . . ?
O10 Cu1 O9 173.77(8) 2_655 . ?
O8 Cu1 O9 173.39(8) . 2_655 ?
O10 Cu1 O9 95.09(8) 2_655 2_655 ?
O9 Cu1 O9 78.68(9) . 2_655 ?
O11 Cu2 O7 91.30(9) . . ?
O11 Cu2 O12 171.72(9) . 2_655 ?
O7 Cu2 O12 95.62(9) . 2_655 ?
O11 Cu2 O12 95.19(9) . . ?
O7 Cu2 O12 173.24(9) . . ?
O12 Cu2 O12 78.08(9) 2_655 . ?
O8 K1 O10 61.05(6) . 2_655 ?
O8 K1 O14 104.75(8) . . ?
O10 K1 O14 154.88(9) 2_655 . ?
O8 K1 O13 127.92(9) . . ?
O10 K1 O13 97.06(8) 2_655 . ?
O14 K1 O13 74.95(9) . . ?
O8 K1 O6 83.83(6) . 2_655 ?
O10 K1 O6 111.11(6) 2_655 2_655 ?
O14 K1 O6 85.95(8) . 2_655 ?
O13 K1 O6 145.92(8) . 2_655 ?
O8 K1 O5 110.15(6) . 2_655 ?
O10 K1 O5 84.01(6) 2_655 2_655 ?
O14 K1 O5 121.08(8) . 2_655 ?
O13 K1 O5 113.75(8) . 2_655 ?
O6 K1 O5 53.63(6) 2_655 2_655 ?
O15 K2 O11 126.99(14) . . ?
O15 K2 O16 71.93(11) . . ?
O11 K2 O16 102.01(9) . . ?
O15 K2 O7 92.43(10) . . ?
O11 K2 O7 60.39(6) . . ?
O16 K2 O7 142.90(9) . . ?
O15 K2 O3 147.42(13) . . ?
O11 K2 O3 83.75(6) . . ?
O16 K2 O3 93.09(8) . . ?
O7 K2 O3 114.94(6) . . ?
O15 K2 O2 113.08(14) . . ?
O11 K2 O2 111.33(6) . . ?
O16 K2 O2 127.36(9) . . ?
O7 K2 O2 89.62(6) . . ?
O3 K2 O2 53.42(6) . . ?
O15 K2 O1 85.43(11) . . ?
O11 K2 O1 103.79(6) . . ?
O16 K2 O1 152.71(8) . . ?
O7 K2 O1 50.23(6) . . ?
O3 K2 O1 98.39(6) . . ?
O2 K2 O1 48.51(6) . . ?
O7 Si1 O1 112.95(12) . . ?
O7 Si1 O6 111.23(11) . 2_655 ?
O1 Si1 O6 106.21(12) . 2_655 ?
O7 Si1 C1 113.71(13) . . ?
O1 Si1 C1 105.22(12) . . ?
O6 Si1 C1 106.98(12) 2_655 . ?
O8 Si2 O1 114.37(12) . . ?
O8 Si2 O2 110.95(11) . . ?
O1 Si2 O2 105.88(12) . . ?
O8 Si2 C7 111.24(13) . . ?
O1 Si2 C7 104.55(13) . . ?
O2 Si2 C7 109.50(12) . . ?
O9 Si3 O2 110.21(11) . . ?
O9 Si3 O3 110.58(11) . . ?
O2 Si3 O3 104.55(11) . . ?
O9 Si3 C13 112.40(12) . . ?
O2 Si3 C13 109.57(12) . . ?
O3 Si3 C13 109.23(12) . . ?
O10 Si4 O4 113.74(12) . . ?
O10 Si4 O3 111.90(11) . . ?
O4 Si4 O3 106.47(11) . . ?
O10 Si4 C19 111.76(13) . . ?
O4 Si4 C19 104.65(12) . . ?
O3 Si4 C19 107.85(12) . . ?
O11 Si5 O4 114.06(12) . . ?
O11 Si5 O5 110.88(11) . . ?
O4 Si5 O5 106.22(11) . . ?
O11 Si5 C25 111.72(13) . . ?
O4 Si5 C25 105.56(13) . . ?
O5 Si5 C25 108.02(12) . . ?
O12 Si6 O6 110.97(11) . . ?
O12 Si6 O5 109.99(11) . . ?
O6 Si6 O5 104.35(11) . . ?
O12 Si6 C31 111.79(13) . . ?
O6 Si6 C31 108.86(12) . . ?
O5 Si6 C31 110.63(12) . . ?
Si1 O1 Si2 147.30(15) . . ?
Si1 O1 K2 83.42(9) . . ?
Si2 O1 K2 92.73(9) . . ?
Si3 O2 Si2 129.15(13) . . ?
Si3 O2 K2 99.09(9) . . ?
Si2 O2 K2 112.75(10) . . ?
Si3 O3 Si4 126.93(13) . . ?
Si3 O3 K2 99.14(9) . . ?
Si4 O3 K2 118.34(10) . . ?
Si5 O4 Si4 141.99(14) . . ?
Si6 O5 Si5 129.20(13) . . ?
Si6 O5 K1 98.44(9) . 2_655 ?
Si5 O5 K1 117.54(10) . 2_655 ?
Si6 O6 Si1 126.68(13) . 2_655 ?
Si6 O6 K1 101.11(9) . 2_655 ?
Si1 O6 K1 120.20(10) 2_655 2_655 ?
Si1 O7 Cu2 131.82(12) . . ?
Si1 O7 K2 108.15(10) . . ?
Cu2 O7 K2 96.57(8) . . ?
Si2 O8 Cu1 134.13(13) . . ?
Si2 O8 K1 113.31(11) . . ?
Cu1 O8 K1 100.02(8) . . ?
Si3 O9 Cu1 129.81(12) . . ?
Si3 O9 Cu1 128.99(12) . 2_655 ?
Cu1 O9 Cu1 100.80(9) . 2_655 ?
Si4 O10 Cu1 133.43(13) . 2_655 ?
Si4 O10 K1 113.35(11) . 2_655 ?
Cu1 O10 K1 98.10(8) 2_655 2_655 ?
Si5 O11 Cu2 135.11(13) . . ?
Si5 O11 K2 114.14(10) . . ?
Cu2 O11 K2 100.70(9) . . ?
Si6 O12 Cu2 128.20(11) . 2_655 ?
Si6 O12 Cu2 130.14(11) . . ?
Cu2 O12 Cu2 101.50(9) 2_655 . ?
C2 C1 C6 117.2(3) . . ?
C2 C1 Si1 123.5(2) . . ?
C6 C1 Si1 119.3(2) . . ?
C1 C2 C3 121.1(4) . . ?
C1 C2 H2 119.5 . . ?
C3 C2 H2 119.5 . . ?
C4 C3 C2 120.4(4) . . ?
C4 C3 H3 119.8 . . ?
C2 C3 H3 119.8 . . ?
C3 C4 C5 119.8(3) . . ?
C3 C4 H4 120.1 . . ?
C5 C4 H4 120.1 . . ?
C4 C5 C6 120.0(4) . . ?
C4 C5 H5 120.0 . . ?
C6 C5 H5 120.0 . . ?
C5 C6 C1 121.5(4) . . ?
C5 C6 H6 119.2 . . ?
C1 C6 H6 119.2 . . ?
C12 C7 C8 117.9(3) . . ?
C12 C7 Si2 120.8(3) . . ?
C8 C7 Si2 121.3(3) . . ?
C7 C8 C9 120.6(4) . . ?
C7 C8 H8 119.7 . . ?
C9 C8 H8 119.7 . . ?
C10 C9 C8 120.1(4) . . ?
C10 C9 H9 120.0 . . ?
C8 C9 H9 120.0 . . ?
C11 C10 C9 119.9(4) . . ?
C11 C10 H10 120.0 . . ?
C9 C10 H10 120.0 . . ?
C10 C11 C12 119.9(4) . . ?
C10 C11 H11 120.0 . . ?
C12 C11 H11 120.0 . . ?
C11 C12 C7 121.6(4) . . ?
C11 C12 H12 119.2 . . ?
C7 C12 H12 119.2 . . ?
C18 C13 C14 117.3(3) . . ?
C18 C13 Si3 122.4(2) . . ?
C14 C13 Si3 120.3(2) . . ?
C15 C14 C13 121.4(3) . . ?
C15 C14 H14 119.3 . . ?
C13 C14 H14 119.3 . . ?
C16 C15 C14 120.3(3) . . ?
C16 C15 H15 119.9 . . ?
C14 C15 H15 119.9 . . ?
C15 C16 C17 119.9(3) . . ?
C15 C16 H16 120.1 . . ?
C17 C16 H16 120.1 . . ?
C18 C17 C16 120.0(3) . . ?
C18 C17 H17 120.0 . . ?
C16 C17 H17 120.0 . . ?
C17 C18 C13 121.3(3) . . ?
C17 C18 H18 119.4 . . ?
C13 C18 H18 119.4 . . ?
C24 C19 C20 118.2(3) . . ?
C24 C19 Si4 121.2(2) . . ?
C20 C19 Si4 120.6(3) . . ?
C21 C20 C19 120.1(4) . . ?
C21 C20 H20 119.9 . . ?
C19 C20 H20 119.9 . . ?
C22 C21 C20 120.7(4) . . ?
C22 C21 H21 119.7 . . ?
C20 C21 H21 119.7 . . ?
C21 C22 C23 119.9(3) . . ?
C21 C22 H22 120.0 . . ?
C23 C22 H22 120.0 . . ?
C22 C23 C24 120.2(4) . . ?
C22 C23 H23 119.9 . . ?
C24 C23 H23 119.9 . . ?
C19 C24 C23 120.9(3) . . ?
C19 C24 H24 119.5 . . ?
C23 C24 H24 119.5 . . ?
C26 C25 C30 116.9(3) . . ?
C26 C25 Si5 124.0(3) . . ?
C30 C25 Si5 119.1(2) . . ?
C25 C26 C27 121.2(3) . . ?
C25 C26 H26 119.4 . . ?
C27 C26 H26 119.4 . . ?
C28 C27 C26 120.5(3) . . ?
C28 C27 H27 119.7 . . ?
C26 C27 H27 119.7 . . ?
C27 C28 C29 119.2(3) . . ?
C27 C28 H28 120.4 . . ?
C29 C28 H28 120.4 . . ?
C28 C29 C30 120.1(3) . . ?
C28 C29 H29 119.9 . . ?
C30 C29 H29 119.9 . . ?
C29 C30 C25 122.0(3) . . ?
C29 C30 H30 119.0 . . ?
C25 C30 H30 119.0 . . ?
C32 C31 C36 117.3(3) . . ?
C32 C31 Si6 121.7(2) . . ?
C36 C31 Si6 121.0(2) . . ?
C33 C32 C31 121.4(3) . . ?
C33 C32 H32 119.3 . . ?
C31 C32 H32 119.3 . . ?
C34 C33 C32 120.3(3) . . ?
C34 C33 H33 119.8 . . ?
C32 C33 H33 119.8 . . ?
C33 C34 C35 119.2(3) . . ?
C33 C34 H34 120.4 . . ?
C35 C34 H34 120.4 . . ?
C36 C35 C34 120.1(3) . . ?
C36 C35 H35 119.9 . . ?
C34 C35 H35 119.9 . . ?
C35 C36 C31 121.6(3) . . ?
C35 C36 H36 119.2 . . ?
C31 C36 H36 119.2 . . ?
C37 O13 K1 137.4(3) . . ?
O13 C37 C38 122.1(3) . . ?
O13 C37 C39 120.9(3) . . ?
C38 C37 C39 117.0(3) . . ?
C37 C38 H38A 109.5 . . ?
C37 C38 H38B 109.5 . . ?
H38A C38 H38B 109.5 . . ?
C37 C38 H38C 109.5 . . ?
H38A C38 H38C 109.5 . . ?
H38B C38 H38C 109.5 . . ?
C37 C39 H39A 109.5 . . ?
C37 C39 H39B 109.5 . . ?
H39A C39 H39B 109.5 . . ?
C37 C39 H39C 109.5 . . ?
H39A C39 H39C 109.5 . . ?
H39B C39 H39C 109.5 . . ?
C40 O14 K1 134.1(3) . . ?
O14 C40 C42 122.3(4) . . ?
O14 C40 C41 120.1(5) . . ?
C42 C40 C41 117.5(4) . . ?
C40 C41 H41A 109.5 . . ?
C40 C41 H41B 109.5 . . ?
H41A C41 H41B 109.5 . . ?
C40 C41 H41C 109.5 . . ?
H41A C41 H41C 109.5 . . ?
H41B C41 H41C 109.5 . . ?
C40 C42 H42A 109.5 . . ?
C40 C42 H42B 109.5 . . ?
H42A C42 H42B 109.5 . . ?
C40 C42 H42C 109.5 . . ?
H42A C42 H42C 109.5 . . ?
H42B C42 H42C 109.5 . . ?
C43 O15 K2 159.7(3) . . ?
O15 C43 C45 120.6(6) . . ?
O15 C43 C44 120.4(6) . . ?
C45 C43 C44 118.9(5) . . ?
C43 C44 H44A 109.5 . . ?
C43 C44 H44B 109.5 . . ?
H44A C44 H44B 109.5 . . ?
C43 C44 H44C 109.5 . . ?
H44A C44 H44C 109.5 . . ?
H44B C44 H44C 109.5 . . ?
C43 C45 H45A 109.5 . . ?
C43 C45 H45B 109.5 . . ?
H45A C45 H45B 109.5 . . ?
C43 C45 H45C 109.5 . . ?
H45A C45 H45C 109.5 . . ?
H45B C45 H45C 109.5 . . ?
C46 O16 K2 119.0(3) . . ?
O16 C46 C47 121.4(5) . . ?
O16 C46 C48 121.0(4) . . ?
C47 C46 C48 117.6(5) . . ?
C46 C47 H47A 109.5 . . ?
C46 C47 H47B 109.5 . . ?
H47A C47 H47B 109.5 . . ?
C46 C47 H47C 109.5 . . ?
H47A C47 H47C 109.5 . . ?
H47B C47 H47C 109.5 . . ?
C46 C48 H48A 109.5 . . ?
C46 C48 H48B 109.5 . . ?
H48A C48 H48B 109.5 . . ?
C46 C48 H48C 109.5 . . ?
H48A C48 H48C 109.5 . . ?
H48B C48 H48C 109.5 . . ?
O17 C49 C51 121.5(4) . . ?
O17 C49 C50 121.3(4) . . ?
C51 C49 C50 117.2(4) . . ?
C49 C50 H50A 109.5 . . ?
C49 C50 H50B 109.5 . . ?
H50A C50 H50B 109.5 . . ?
C49 C50 H50C 109.5 . . ?
H50A C50 H50C 109.5 . . ?
H50B C50 H50C 109.5 . . ?
C49 C51 H51A 109.5 . . ?
C49 C51 H51B 109.5 . . ?
H51A C51 H51B 109.5 . . ?
C49 C51 H51C 109.5 . . ?
H51A C51 H51C 109.5 . . ?
H51B C51 H51C 109.5 . . ?

loop_
_geom_bond_atom_site_label_1
_geom_bond_atom_site_label_2
_geom_bond_distance
_geom_bond_site_symmetry_2
_geom_bond_publ_flag
Cu1 O8 1.905(2) . ?
Cu1 O10 1.914(2) 2_655 ?
Cu1 O9 1.964(2) . ?
Cu1 O9 1.967(2) 2_655 ?
Cu2 O11 1.903(2) . ?
Cu2 O7 1.913(2) . ?
Cu2 O12 1.9634(19) 2_655 ?
Cu2 O12 1.964(2) . ?
K1 O8 2.660(2) . ?
K1 O10 2.710(2) 2_655 ?
K1 O14 2.732(3) . ?
K1 O13 2.734(3) . ?
K1 O6 2.831(2) 2_655 ?
K1 O5 2.897(2) 2_655 ?
K2 O15 2.609(4) . ?
K2 O11 2.653(2) . ?
K2 O16 2.750(3) . ?
K2 O7 2.768(2) . ?
K2 O3 2.877(2) . ?
K2 O2 2.879(2) . ?
K2 O1 3.392(2) . ?
Si1 O7 1.582(2) . ?
Si1 O1 1.627(2) . ?
Si1 O6 1.653(2) 2_655 ?
Si1 C1 1.867(3) . ?
Si2 O8 1.585(2) . ?
Si2 O1 1.630(2) . ?
Si2 O2 1.652(2) . ?
Si2 C7 1.865(3) . ?
Si3 O9 1.605(2) . ?
Si3 O2 1.635(2) . ?
Si3 O3 1.636(2) . ?
Si3 C13 1.856(3) . ?
Si4 O10 1.580(2) . ?
Si4 O4 1.637(2) . ?
Si4 O3 1.654(2) . ?
Si4 C19 1.870(3) . ?
Si5 O11 1.582(2) . ?
Si5 O4 1.629(2) . ?
Si5 O5 1.652(2) . ?
Si5 C25 1.863(3) . ?
Si6 O12 1.601(2) . ?
Si6 O6 1.634(2) . ?
Si6 O5 1.638(2) . ?
Si6 C31 1.864(3) . ?
C1 C2 1.391(5) . ?
C1 C6 1.393(5) . ?
C2 C3 1.394(5) . ?
C2 H2 0.9500 . ?
C3 C4 1.368(6) . ?
C3 H3 0.9500 . ?
C4 C5 1.373(6) . ?
C4 H4 0.9500 . ?
C5 C6 1.389(5) . ?
C5 H5 0.9500 . ?
C6 H6 0.9500 . ?
C7 C12 1.395(5) . ?
C7 C8 1.399(5) . ?
C8 C9 1.403(5) . ?
C8 H8 0.9500 . ?
C9 C10 1.384(7) . ?
C9 H9 0.9500 . ?
C10 C11 1.383(7) . ?
C10 H10 0.9500 . ?
C11 C12 1.388(5) . ?
C11 H11 0.9500 . ?
C12 H12 0.9500 . ?
C13 C18 1.399(4) . ?
C13 C14 1.408(4) . ?
C14 C15 1.387(5) . ?
C14 H14 0.9500 . ?
C15 C16 1.374(5) . ?
C15 H15 0.9500 . ?
C16 C17 1.393(5) . ?
C16 H16 0.9500 . ?
C17 C18 1.391(5) . ?
C17 H17 0.9500 . ?
C18 H18 0.9500 . ?
C19 C24 1.392(5) . ?
C19 C20 1.410(4) . ?
C20 C21 1.402(5) . ?
C20 H20 0.9500 . ?
C21 C22 1.367(7) . ?
C21 H21 0.9500 . ?
C22 C23 1.387(7) . ?
C22 H22 0.9500 . ?
C23 C24 1.395(5) . ?
C23 H23 0.9500 . ?
C24 H24 0.9500 . ?
C25 C26 1.390(4) . ?
C25 C30 1.394(5) . ?
C26 C27 1.402(5) . ?
C26 H26 0.9500 . ?
C27 C28 1.374(6) . ?
C27 H27 0.9500 . ?
C28 C29 1.379(5) . ?
C28 H28 0.9500 . ?
C29 C30 1.389(5) . ?
C29 H29 0.9500 . ?
C30 H30 0.9500 . ?
C31 C32 1.397(5) . ?
C31 C36 1.403(4) . ?
C32 C33 1.389(5) . ?
C32 H32 0.9500 . ?
C33 C34 1.386(5) . ?
C33 H33 0.9500 . ?
C34 C35 1.394(5) . ?
C34 H34 0.9500 . ?
C35 C36 1.383(5) . ?
C35 H35 0.9500 . ?
C36 H36 0.9500 . ?
O13 C37 1.207(4) . ?
C37 C38 1.493(5) . ?
C37 C39 1.507(5) . ?
C38 H38A 0.9800 . ?
C38 H38B 0.9800 . ?
C38 H38C 0.9800 . ?
C39 H39A 0.9800 . ?
C39 H39B 0.9800 . ?
C39 H39C 0.9800 . ?
O14 C40 1.204(5) . ?
C40 C42 1.482(7) . ?
C40 C41 1.513(6) . ?
C41 H41A 0.9800 . ?
C41 H41B 0.9800 . ?
C41 H41C 0.9800 . ?
C42 H42A 0.9800 . ?
C42 H42B 0.9800 . ?
C42 H42C 0.9800 . ?
O15 C43 1.226(6) . ?
C43 C45 1.476(9) . ?
C43 C44 1.501(10) . ?
C44 H44A 0.9800 . ?
C44 H44B 0.9800 . ?
C44 H44C 0.9800 . ?
C45 H45A 0.9800 . ?
C45 H45B 0.9800 . ?
C45 H45C 0.9800 . ?
O16 C46 1.231(6) . ?
C46 C47 1.486(6) . ?
C46 C48 1.500(8) . ?
C47 H47A 0.9800 . ?
C47 H47B 0.9800 . ?
C47 H47C 0.9800 . ?
C48 H48A 0.9800 . ?
C48 H48B 0.9800 . ?
C48 H48C 0.9800 . ?
O17 C49 1.202(5) . ?
C49 C51 1.484(6) . ?
C49 C50 1.495(6) . ?
C50 H50A 0.9800 . ?
C50 H50B 0.9800 . ?
C50 H50C 0.9800 . ?
C51 H51A 0.9800 . ?
C51 H51B 0.9800 . ?
C51 H51C 0.9800 . ?

loop_
_geom_torsion_atom_site_label_1
_geom_torsion_atom_site_label_2
_geom_torsion_atom_site_label_3
_geom_torsion_atom_site_label_4
_geom_torsion
_geom_torsion_site_symmetry_1
_geom_torsion_site_symmetry_2
_geom_torsion_site_symmetry_3
_geom_torsion_site_symmetry_4
_geom_torsion_publ_flag
O7 Si1 O1 Si2 65.4(3) . . . . ?
O6 Si1 O1 Si2 -56.8(3) 2_655 . . . ?
C1 Si1 O1 Si2 -170.0(3) . . . . ?
O7 Si1 O1 K2 -19.42(11) . . . . ?
O6 Si1 O1 K2 -141.60(8) 2_655 . . . ?
C1 Si1 O1 K2 105.18(11) . . . . ?
O8 Si2 O1 Si1 37.5(3) . . . . ?
O2 Si2 O1 Si1 -85.0(3) . . . . ?
C7 Si2 O1 Si1 159.4(3) . . . . ?
O8 Si2 O1 K2 119.53(10) . . . . ?
O2 Si2 O1 K2 -2.95(10) . . . . ?
C7 Si2 O1 K2 -118.57(10) . . . . ?
O9 Si3 O2 Si2 -28.5(2) . . . . ?
O3 Si3 O2 Si2 -147.35(16) . . . . ?
C13 Si3 O2 Si2 95.68(18) . . . . ?
O9 Si3 O2 K2 100.94(10) . . . . ?
O3 Si3 O2 K2 -17.92(11) . . . . ?
C13 Si3 O2 K2 -134.88(11) . . . . ?
O8 Si2 O2 Si3 3.3(2) . . . . ?
O1 Si2 O2 Si3 127.98(17) . . . . ?
C7 Si2 O2 Si3 -119.82(18) . . . . ?
O8 Si2 O2 K2 -120.87(11) . . . . ?
O1 Si2 O2 K2 3.77(13) . . . . ?
C7 Si2 O2 K2 115.97(13) . . . . ?
O9 Si3 O3 Si4 35.6(2) . . . . ?
O2 Si3 O3 Si4 154.18(15) . . . . ?
C13 Si3 O3 Si4 -88.63(18) . . . . ?
O9 Si3 O3 K2 -100.68(10) . . . . ?
O2 Si3 O3 K2 17.93(11) . . . . ?
C13 Si3 O3 K2 135.12(11) . . . . ?
O10 Si4 O3 Si3 -9.4(2) . . . . ?
O4 Si4 O3 Si3 -134.28(16) . . . . ?
C19 Si4 O3 Si3 113.87(17) . . . . ?
O10 Si4 O3 K2 119.69(12) . . . . ?
O4 Si4 O3 K2 -5.15(13) . . . . ?
C19 Si4 O3 K2 -117.00(13) . . . . ?
O11 Si5 O4 Si4 -48.1(3) . . . . ?
O5 Si5 O4 Si4 74.3(3) . . . . ?
C25 Si5 O4 Si4 -171.2(2) . . . . ?
O10 Si4 O4 Si5 -54.2(3) . . . . ?
O3 Si4 O4 Si5 69.5(3) . . . . ?
C19 Si4 O4 Si5 -176.5(2) . . . . ?
O12 Si6 O5 Si5 31.5(2) . . . . ?
O6 Si6 O5 Si5 150.63(15) . . . . ?
C31 Si6 O5 Si5 -92.45(19) . . . . ?
O12 Si6 O5 K1 -104.86(10) . . . 2_655 ?
O6 Si6 O5 K1 14.23(11) . . . 2_655 ?
C31 Si6 O5 K1 131.15(11) . . . 2_655 ?
O11 Si5 O5 Si6 -10.2(2) . . . . ?
O4 Si5 O5 Si6 -134.60(16) . . . . ?
C25 Si5 O5 Si6 112.55(18) . . . . ?
O11 Si5 O5 K1 119.52(12) . . . 2_655 ?
O4 Si5 O5 K1 -4.90(13) . . . 2_655 ?
C25 Si5 O5 K1 -117.75(13) . . . 2_655 ?
O12 Si6 O6 Si1 -38.04(19) . . . 2_655 ?
O5 Si6 O6 Si1 -156.45(15) . . . 2_655 ?
C31 Si6 O6 Si1 85.40(18) . . . 2_655 ?
O12 Si6 O6 K1 103.73(10) . . . 2_655 ?
O5 Si6 O6 K1 -14.69(11) . . . 2_655 ?
C31 Si6 O6 K1 -132.83(11) . . . 2_655 ?
O1 Si1 O7 Cu2 -91.84(18) . . . . ?
O6 Si1 O7 Cu2 27.5(2) 2_655 . . . ?
C1 Si1 O7 Cu2 148.33(16) . . . . ?
O1 Si1 O7 K2 25.21(14) . . . . ?
O6 Si1 O7 K2 144.53(10) 2_655 . . . ?
C1 Si1 O7 K2 -94.62(13) . . . . ?
O1 Si2 O8 Cu1 -97.1(2) . . . . ?
O2 Si2 O8 Cu1 22.6(2) . . . . ?
C7 Si2 O8 Cu1 144.77(18) . . . . ?
O1 Si2 O8 K1 35.92(15) . . . . ?
O2 Si2 O8 K1 155.60(10) . . . . ?
C7 Si2 O8 K1 -82.24(15) . . . . ?
O2 Si3 O9 Cu1 35.7(2) . . . . ?
O3 Si3 O9 Cu1 150.82(15) . . . . ?
C13 Si3 O9 Cu1 -86.82(18) . . . . ?
O2 Si3 O9 Cu1 -153.02(14) . . . 2_655 ?
O3 Si3 O9 Cu1 -37.92(19) . . . 2_655 ?
C13 Si3 O9 Cu1 84.45(18) . . . 2_655 ?
O4 Si4 O10 Cu1 98.83(19) . . . 2_655 ?
O3 Si4 O10 Cu1 -21.9(2) . . . 2_655 ?
C19 Si4 O10 Cu1 -142.95(17) . . . 2_655 ?
O4 Si4 O10 K1 -29.47(15) . . . 2_655 ?
O3 Si4 O10 K1 -150.17(10) . . . 2_655 ?
C19 Si4 O10 K1 88.75(14) . . . 2_655 ?
O4 Si5 O11 Cu2 105.04(19) . . . . ?
O5 Si5 O11 Cu2 -14.8(2) . . . . ?
C25 Si5 O11 Cu2 -135.35(18) . . . . ?
O4 Si5 O11 K2 -32.53(15) . . . . ?
O5 Si5 O11 K2 -152.37(10) . . . . ?
C25 Si5 O11 K2 87.08(14) . . . . ?
O6 Si6 O12 Cu2 35.87(19) . . . 2_655 ?
O5 Si6 O12 Cu2 150.82(14) . . . 2_655 ?
C31 Si6 O12 Cu2 -85.86(18) . . . 2_655 ?
O6 Si6 O12 Cu2 -149.56(15) . . . . ?
O5 Si6 O12 Cu2 -34.6(2) . . . . ?
C31 Si6 O12 Cu2 88.70(18) . . . . ?
O7 Si1 C1 C2 -7.8(3) . . . . ?
O1 Si1 C1 C2 -131.9(3) . . . . ?
O6 Si1 C1 C2 115.4(3) 2_655 . . . ?
O7 Si1 C1 C6 173.0(3) . . . . ?
O1 Si1 C1 C6 48.9(3) . . . . ?
O6 Si1 C1 C6 -63.8(3) 2_655 . . . ?
C6 C1 C2 C3 1.6(5) . . . . ?
Si1 C1 C2 C3 -177.6(3) . . . . ?
C1 C2 C3 C4 -0.8(6) . . . . ?
C2 C3 C4 C5 -0.5(6) . . . . ?
C3 C4 C5 C6 0.9(6) . . . . ?
C4 C5 C6 C1 -0.1(6) . . . . ?
C2 C1 C6 C5 -1.2(5) . . . . ?
Si1 C1 C6 C5 178.1(3) . . . . ?
O8 Si2 C7 C12 -41.7(3) . . . . ?
O1 Si2 C7 C12 -165.7(3) . . . . ?
O2 Si2 C7 C12 81.3(3) . . . . ?
O8 Si2 C7 C8 137.5(3) . . . . ?
O1 Si2 C7 C8 13.5(3) . . . . ?
O2 Si2 C7 C8 -99.5(3) . . . . ?
C12 C7 C8 C9 -0.1(5) . . . . ?
Si2 C7 C8 C9 -179.4(3) . . . . ?
C7 C8 C9 C10 0.4(6) . . . . ?
C8 C9 C10 C11 -0.3(7) . . . . ?
C9 C10 C11 C12 -0.1(6) . . . . ?
C10 C11 C12 C7 0.4(6) . . . . ?
C8 C7 C12 C11 -0.3(5) . . . . ?
Si2 C7 C12 C11 178.9(3) . . . . ?
O9 Si3 C13 C18 -136.1(2) . . . . ?
O2 Si3 C13 C18 101.0(3) . . . . ?
O3 Si3 C13 C18 -13.0(3) . . . . ?
O9 Si3 C13 C14 46.4(3) . . . . ?
O2 Si3 C13 C14 -76.5(3) . . . . ?
O3 Si3 C13 C14 169.5(2) . . . . ?
C18 C13 C14 C15 -0.7(5) . . . . ?
Si3 C13 C14 C15 177.0(3) . . . . ?
C13 C14 C15 C16 0.1(5) . . . . ?
C14 C15 C16 C17 0.4(5) . . . . ?
C15 C16 C17 C18 -0.3(5) . . . . ?
C16 C17 C18 C13 -0.3(5) . . . . ?
C14 C13 C18 C17 0.8(5) . . . . ?
Si3 C13 C18 C17 -176.8(3) . . . . ?
O10 Si4 C19 C24 1.4(3) . . . . ?
O4 Si4 C19 C24 124.9(3) . . . . ?
O3 Si4 C19 C24 -122.0(3) . . . . ?
O10 Si4 C19 C20 -177.1(2) . . . . ?
O4 Si4 C19 C20 -53.6(3) . . . . ?
O3 Si4 C19 C20 59.5(3) . . . . ?
C24 C19 C20 C21 0.8(5) . . . . ?
Si4 C19 C20 C21 179.4(3) . . . . ?
C19 C20 C21 C22 -0.9(5) . . . . ?
C20 C21 C22 C23 0.0(6) . . . . ?
C21 C22 C23 C24 0.9(6) . . . . ?
C20 C19 C24 C23 0.1(5) . . . . ?
Si4 C19 C24 C23 -178.4(3) . . . . ?
C22 C23 C24 C19 -1.0(6) . . . . ?
O11 Si5 C25 C26 -126.3(3) . . . . ?
O4 Si5 C25 C26 -1.8(3) . . . . ?
O5 Si5 C25 C26 111.4(3) . . . . ?
O11 Si5 C25 C30 51.1(3) . . . . ?
O4 Si5 C25 C30 175.6(3) . . . . ?
O5 Si5 C25 C30 -71.1(3) . . . . ?
C30 C25 C26 C27 0.3(6) . . . . ?
Si5 C25 C26 C27 177.7(3) . . . . ?
C25 C26 C27 C28 -1.0(7) . . . . ?
C26 C27 C28 C29 1.0(7) . . . . ?
C27 C28 C29 C30 -0.3(6) . . . . ?
C28 C29 C30 C25 -0.4(6) . . . . ?
C26 C25 C30 C29 0.4(5) . . . . ?
Si5 C25 C30 C29 -177.2(3) . . . . ?
O12 Si6 C31 C32 142.0(2) . . . . ?
O6 Si6 C31 C32 19.1(3) . . . . ?
O5 Si6 C31 C32 -95.0(3) . . . . ?
O12 Si6 C31 C36 -39.1(3) . . . . ?
O6 Si6 C31 C36 -162.1(2) . . . . ?
O5 Si6 C31 C36 83.8(3) . . . . ?
C36 C31 C32 C33 0.5(5) . . . . ?
Si6 C31 C32 C33 179.4(3) . . . . ?
C31 C32 C33 C34 -0.4(5) . . . . ?
C32 C33 C34 C35 0.1(5) . . . . ?
C33 C34 C35 C36 0.2(5) . . . . ?
C34 C35 C36 C31 0.0(5) . . . . ?
C32 C31 C36 C35 -0.3(4) . . . . ?
Si6 C31 C36 C35 -179.2(2) . . . . ?
K1 O13 C37 C38 13.3(6) . . . . ?
K1 O13 C37 C39 -166.6(3) . . . . ?
K1 O14 C40 C42 10.1(6) . . . . ?
K1 O14 C40 C41 -169.2(3) . . . . ?
K2 O15 C43 C45 121.4(14) . . . . ?
K2 O15 C43 C44 -59.9(16) . . . . ?
K2 O16 C46 C47 -117.1(4) . . . . ?
K2 O16 C46 C48 62.8(5) . . . . ?
